data_2226044
loop_
_publ_author_name
'Xu, Xu'
'Song, Zhan-qian'
'Wang, Hong-xiao'
'Shang, Shi-bin'

_publ_section_title
;
 16-Isopropyl-5,9-dimethyltetracyclo[10.2.2.0^1,10^.0^4,9^]hexadec-15-ene-5,13,14-tricarboxylic
 acid dimethylformamide disolvate
;
_journal_coeditor_code BQ2203
_journal_issue 6
_journal_name_full 'Acta Crystallographica Section E'
_journal_page_first o1318
_journal_paper_doi 10.1107/S1600536810016594
_journal_volume 66
_journal_year 2010
_chemical_formula_iupac 'C24 H34 O6, 2C3 H7 N O'
_chemical_formula_moiety 'C24 H34 O6, 2(C3 H7 N O)'
_chemical_formula_sum 'C30 H48 N2 O8'
_chemical_formula_weight 564.70
_chemical_name_systematic
;
16-Isopropyl-5,9-dimethyltetracyclo[10.2.2.0^1,10^.0^4,9^]hexadec-15-ene-
5,13,14-tricarboxylic acid dimethylformamide disolvate
;
_space_group_IT_number 19
_symmetry_cell_setting orthorhombic
_symmetry_space_group_name_Hall 'P 2ac 2ab'
_symmetry_space_group_name_H-M 'P 21 21 21'
_atom_sites_solution_hydrogens geom
_atom_sites_solution_primary direct
_atom_sites_solution_secondary difmap
_audit_creation_method SHELXL-97
_cell_angle_alpha 90.00
_cell_angle_beta 90.00
_cell_angle_gamma 90.00
_cell_formula_units_Z 4
_cell_length_a 7.1260(14)
_cell_length_b 11.342(2)
_cell_length_c 39.610(8)
_cell_measurement_reflns_used 25
_cell_measurement_temperature 296
_cell_measurement_theta_max 12
_cell_measurement_theta_min 9
_cell_volume 3201.4(11)
_computing_cell_refinement 'CAD-4 EXPRESS (Enraf--Nonius, 1994)'
_computing_data_collection 'CAD-4 EXPRESS (Enraf--Nonius, 1994)'
_computing_data_reduction 'XCAD4 (Harms & Wocadlo, 1995)'
_computing_molecular_graphics 'ORTEP-3 (Farrugia, 1997)'
_computing_publication_material 'SHELXTL (Sheldrick, 2008)'
_computing_structure_refinement 'SHELXL97 (Sheldrick, 2008)'
_computing_structure_solution 'SHELXS97 (Sheldrick, 2008)'
_diffrn_ambient_temperature 296
_diffrn_measured_fraction_theta_full 1.000
_diffrn_measured_fraction_theta_max 1.000
_diffrn_measurement_device_type 'Enraf--Nonius CAD-4'
_diffrn_measurement_method \w/2\q
_diffrn_radiation_monochromator graphite
_diffrn_radiation_source 'fine-focus sealed tube'
_diffrn_radiation_type MoK\a
_diffrn_radiation_wavelength 0.71073
_diffrn_reflns_av_R_equivalents 0.0559
_diffrn_reflns_av_sigmaI/netI 0.0665
_diffrn_reflns_limit_h_max 8
_diffrn_reflns_limit_h_min -8
_diffrn_reflns_limit_k_max 13
_diffrn_reflns_limit_k_min 0
_diffrn_reflns_limit_l_max 47
_diffrn_reflns_limit_l_min 0
_diffrn_reflns_number 5821
_diffrn_reflns_theta_full 25.28
_diffrn_reflns_theta_max 25.28
_diffrn_reflns_theta_min 1.03
_diffrn_standards_decay_% 1
_diffrn_standards_interval_count 200
_diffrn_standards_interval_time 2
_diffrn_standards_number 3
_exptl_absorpt_coefficient_mu 0.084
_exptl_absorpt_correction_T_max 0.9916
_exptl_absorpt_correction_T_min 0.9752
_exptl_absorpt_correction_type psi-scan
_exptl_absorpt_process_details '(North et al., 1968)'
_exptl_crystal_colour colorless
_exptl_crystal_density_diffrn 1.172
_exptl_crystal_density_method 'not measured'
_exptl_crystal_description block
_exptl_crystal_F_000 1224
_exptl_crystal_size_max 0.30
_exptl_crystal_size_mid 0.20
_exptl_crystal_size_min 0.10
_refine_diff_density_max 0.382
_refine_diff_density_min -0.367
_refine_ls_extinction_method none
_refine_ls_goodness_of_fit_ref 0.992
_refine_ls_hydrogen_treatment constr
_refine_ls_matrix_type full
_refine_ls_number_parameters 355
_refine_ls_number_reflns 3355
_refine_ls_number_restraints 1
_refine_ls_restrained_S_all 0.992
_refine_ls_R_factor_all 0.1059
_refine_ls_R_factor_gt 0.0659
_refine_ls_shift/su_max 0.000
_refine_ls_shift/su_mean 0.000
_refine_ls_structure_factor_coef Fsqd
_refine_ls_weighting_details 'calc w=1/[\s^2^(Fo^2^)+(0.1012P)^2^] where P=(Fo^2^+2Fc^2^)/3'
_refine_ls_weighting_scheme calc
_refine_ls_wR_factor_gt 0.1577
_refine_ls_wR_factor_ref 0.1822
_reflns_number_gt 2039
_reflns_number_total 3355
_reflns_threshold_expression I>2\s(I)
_cod_data_source_file bq2203.cif
_cod_data_source_block I
_cod_original_sg_symbol_Hall P2ac2ab
_cod_database_code 2226044
_cod_database_fobs_code 2226044

loop_
_symmetry_equiv_pos_as_xyz
'x, y, z'
'-x+1/2, -y, z+1/2'
'-x, y+1/2, -z+1/2'
'x+1/2, -y+1/2, -z'

loop_
_atom_site_type_symbol
_atom_site_label
_atom_site_fract_x
_atom_site_fract_y
_atom_site_fract_z
_atom_site_U_iso_or_equiv
_atom_site_adp_type
_atom_site_calc_flag
_atom_site_refinement_flags
_atom_site_occupancy
_atom_site_disorder_assembly
_atom_site_disorder_group
O O1 1.0202(7) -0.3704(5) 0.10397(15) 0.0998(17) Uani d . 1 . .
O O2 0.7495(8) -0.3154(4) 0.08207(11) 0.0955(16) Uani d . 1 . .
H H2A 0.8053 -0.3257 0.0642 0.143 Uiso calc R 1 . .
O O3 0.8126(5) 0.3478(3) 0.11878(9) 0.0512(9) Uani d . 1 . .
O O4 0.7388(7) 0.2389(3) 0.07384(9) 0.0740(12) Uani d . 1 . .
H H4B 0.8281 0.2735 0.0653 0.111 Uiso calc R 1 . .
O O5 0.1597(5) 0.3461(4) 0.15090(11) 0.0789(13) Uani d . 1 . .
H H5A 0.0552 0.3488 0.1423 0.118 Uiso calc R 1 . .
O O6 0.2060(6) 0.2170(4) 0.10993(11) 0.0724(12) Uani d . 1 . .
C C1 0.6924(6) 0.0877(4) 0.14378(11) 0.0376(10) Uani d . 1 . .
C C2 0.8335(7) 0.0249(4) 0.12060(12) 0.0446(12) Uani d . 1 . .
H H2B 0.7764 0.0130 0.0986 0.053 Uiso calc R 1 . .
H H2C 0.9425 0.0750 0.1176 0.053 Uiso calc R 1 . .
C C3 0.8951(7) -0.0909(4) 0.13419(13) 0.0462(12) Uani d . 1 . .
H H3A 0.9605 -0.0792 0.1554 0.055 Uiso calc R 1 . .
H H3B 0.9814 -0.1277 0.1185 0.055 Uiso calc R 1 . .
C C4 0.7256(7) -0.1714(4) 0.13976(12) 0.0416(11) Uani d . 1 . .
H H4A 0.6524 -0.1637 0.1189 0.050 Uiso calc R 1 . .
C C5 0.7738(7) -0.3056(4) 0.14164(13) 0.0497(13) Uani d . 1 . .
C C6 0.5870(8) -0.3741(5) 0.14560(15) 0.0602(15) Uani d . 1 . .
H H6A 0.5148 -0.3663 0.1249 0.072 Uiso calc R 1 . .
H H6B 0.6147 -0.4571 0.1488 0.072 Uiso calc R 1 . .
C C7 0.4702(8) -0.3317(4) 0.17471(16) 0.0579(15) Uani d . 1 . .
H H7A 0.5385 -0.3438 0.1956 0.069 Uiso calc R 1 . .
H H7B 0.3552 -0.3773 0.1758 0.069 Uiso calc R 1 . .
C C8 0.4223(7) -0.2011(4) 0.17099(14) 0.0482(13) Uani d . 1 . .
H H8A 0.3506 -0.1762 0.1905 0.058 Uiso calc R 1 . .
H H8B 0.3434 -0.1910 0.1512 0.058 Uiso calc R 1 . .
C C9 0.5950(7) -0.1214(4) 0.16751(12) 0.0405(11) Uani d . 1 . .
C C10 0.5277(6) 0.0027(4) 0.15488(11) 0.0372(11) Uani d . 1 . .
H H10A 0.4542 -0.0122 0.1344 0.045 Uiso calc R 1 . .
C C11 0.3962(7) 0.0695(4) 0.17891(13) 0.0455(12) Uani d . 1 . .
H H11A 0.3951 0.0309 0.2008 0.055 Uiso calc R 1 . .
H H11B 0.2694 0.0683 0.1700 0.055 Uiso calc R 1 . .
C C12 0.4619(7) 0.1977(4) 0.18299(13) 0.0445(12) Uani d . 1 . .
H H12A 0.3805 0.2399 0.1989 0.053 Uiso calc R 1 . .
C C13 0.4592(7) 0.2585(4) 0.14818(12) 0.0456(12) Uani d . 1 . .
H H13A 0.5121 0.3377 0.1509 0.055 Uiso calc R 1 . .
C C14 0.5889(7) 0.1887(4) 0.12420(12) 0.0401(11) Uani d . 1 . .
H H14A 0.5091 0.1514 0.1071 0.048 Uiso calc R 1 . .
C C15 0.7754(7) 0.1409(4) 0.17497(12) 0.0396(11) Uani d . 1 . .
H H15A 0.9027 0.1341 0.1797 0.048 Uiso calc R 1 . .
C C16 0.6604(7) 0.1978(4) 0.19544(12) 0.0463(12) Uani d . 1 . .
C C17 0.7100(11) 0.2617(6) 0.22769(16) 0.0840(15) Uani d U 1 . .
H H17A 0.6214 0.2370 0.2452 0.101 Uiso calc R 1 . .
C C18 0.6869(14) 0.3950(5) 0.22221(16) 0.094(2) Uani d U 1 . .
H H18A 0.5622 0.4111 0.2143 0.140 Uiso calc R 1 . .
H H18B 0.7764 0.4215 0.2058 0.140 Uiso calc R 1 . .
H H18C 0.7075 0.4356 0.2431 0.140 Uiso calc R 1 . .
C C19 0.9084(10) 0.2325(6) 0.23979(15) 0.0840(15) Uani d . 1 . .
H H19A 0.9205 0.1488 0.2427 0.126 Uiso calc R 1 . .
H H19B 0.9315 0.2712 0.2609 0.126 Uiso calc R 1 . .
H H19C 0.9979 0.2593 0.2234 0.126 Uiso calc R 1 . .
C C20 0.9122(8) -0.3388(5) 0.16926(16) 0.0671(16) Uani d . 1 . .
H H20A 1.0260 -0.2946 0.1664 0.101 Uiso calc R 1 . .
H H20B 0.9396 -0.4216 0.1679 0.101 Uiso calc R 1 . .
H H20C 0.8586 -0.3214 0.1909 0.101 Uiso calc R 1 . .
C C21 0.8668(10) -0.3355(5) 0.10798(18) 0.0660(17) Uani d . 1 . .
C C22 0.6957(8) -0.1143(4) 0.20269(12) 0.0499(13) Uani d . 1 . .
H H22A 0.7342 -0.1918 0.2095 0.075 Uiso calc R 1 . .
H H22B 0.6107 -0.0824 0.2191 0.075 Uiso calc R 1 . .
H H22C 0.8039 -0.0642 0.2009 0.075 Uiso calc R 1 . .
C C23 0.7250(7) 0.2684(5) 0.10591(12) 0.0437(12) Uani d . 1 . .
C C24 0.2656(7) 0.2712(4) 0.13405(13) 0.0468(12) Uani d . 1 . .
N N1 0.3130(14) 0.9174(8) 0.03150(17) 0.120(3) Uani d . 1 . .
O O7 0.3811(15) 0.8410(9) -0.01985(18) 0.187(4) Uani d . 1 . .
C C25 0.310(2) 0.8890(15) 0.0001(3) 0.195(6) Uani d . 1 . .
H H25A 0.2045 0.9239 -0.0094 0.234 Uiso calc R 1 . .
C C26 0.244(2) 0.8464(12) 0.0571(4) 0.206(6) Uani d . 1 . .
H H26A 0.2250 0.7680 0.0486 0.309 Uiso calc R 1 . .
H H26B 0.1266 0.8776 0.0650 0.309 Uiso calc R 1 . .
H H26C 0.3322 0.8444 0.0754 0.309 Uiso calc R 1 . .
C C27 0.343(3) 1.0316(11) 0.0438(3) 0.216(7) Uani d . 1 . .
H H27A 0.3759 1.0827 0.0254 0.325 Uiso calc R 1 . .
H H27B 0.4431 1.0304 0.0600 0.325 Uiso calc R 1 . .
H H27C 0.2305 1.0598 0.0543 0.325 Uiso calc R 1 . .
O O8 0.0025(8) 0.3316(5) 0.03938(11) 0.0894(15) Uani d . 1 . .
N N2 0.2801(9) 0.4273(5) 0.04118(14) 0.0842(17) Uani d . 1 . .
C C28 0.1104(10) 0.4000(5) 0.05282(15) 0.0647(16) Uani d . 1 . .
H H28A 0.0714 0.4360 0.0727 0.078 Uiso calc R 1 . .
C C29 0.3562(15) 0.3693(11) 0.0120(3) 0.181(6) Uani d . 1 . .
H H29A 0.2611 0.3211 0.0018 0.271 Uiso calc R 1 . .
H H29B 0.4600 0.3206 0.0187 0.271 Uiso calc R 1 . .
H H29C 0.3983 0.4273 -0.0039 0.271 Uiso calc R 1 . .
C C30 0.3990(13) 0.5018(7) 0.0597(2) 0.123(3) Uani d . 1 . .
H H30A 0.3318 0.5335 0.0787 0.185 Uiso calc R 1 . .
H H30B 0.4412 0.5651 0.0456 0.185 Uiso calc R 1 . .
H H30C 0.5052 0.4577 0.0676 0.185 Uiso calc R 1 . .

loop_
_atom_site_aniso_label
_atom_site_aniso_U_11
_atom_site_aniso_U_22
_atom_site_aniso_U_33
_atom_site_aniso_U_12
_atom_site_aniso_U_13
_atom_site_aniso_U_23
O1 0.075(3) 0.099(4) 0.126(4) 0.022(3) 0.030(3) -0.025(3)
O2 0.109(4) 0.117(4) 0.061(3) -0.005(4) 0.008(3) -0.027(3)
O3 0.0382(18) 0.0476(19) 0.068(2) -0.0019(18) -0.0004(18) -0.0041(18)
O4 0.092(3) 0.075(3) 0.054(2) -0.025(3) 0.014(2) 0.001(2)
O5 0.045(2) 0.092(3) 0.099(3) 0.023(2) -0.019(2) -0.032(3)
O6 0.048(2) 0.083(3) 0.086(3) 0.005(2) -0.014(2) -0.025(3)
C1 0.031(2) 0.041(2) 0.042(2) -0.003(2) 0.006(2) 0.001(2)
C2 0.044(3) 0.045(3) 0.045(3) -0.002(2) 0.012(2) -0.007(2)
C3 0.038(2) 0.047(3) 0.054(3) -0.005(2) 0.006(2) -0.013(2)
C4 0.039(2) 0.041(2) 0.045(3) 0.004(2) -0.001(2) -0.004(2)
C5 0.046(3) 0.047(3) 0.057(3) 0.005(3) -0.002(3) -0.007(2)
C6 0.059(3) 0.042(3) 0.080(4) 0.002(3) -0.003(3) -0.011(3)
C7 0.049(3) 0.043(3) 0.081(4) -0.013(3) 0.004(3) 0.010(3)
C8 0.039(3) 0.041(3) 0.065(3) -0.001(2) -0.002(3) -0.004(2)
C9 0.032(2) 0.042(2) 0.047(3) -0.001(2) 0.003(2) -0.001(2)
C10 0.035(2) 0.036(2) 0.041(3) -0.002(2) -0.001(2) 0.002(2)
C11 0.034(2) 0.048(3) 0.054(3) 0.004(2) 0.006(2) 0.003(2)
C12 0.040(3) 0.047(3) 0.046(3) 0.008(2) 0.009(2) 0.002(2)
C13 0.040(3) 0.037(2) 0.060(3) 0.001(2) -0.003(3) -0.004(2)
C14 0.037(2) 0.041(2) 0.042(3) -0.003(2) -0.003(2) -0.002(2)
C15 0.033(2) 0.038(2) 0.048(3) 0.005(2) -0.006(2) 0.001(2)
C16 0.051(3) 0.042(3) 0.046(3) -0.001(3) -0.009(2) 0.003(2)
C17 0.093(3) 0.094(3) 0.065(3) 0.007(3) -0.025(3) -0.023(3)
C18 0.145(7) 0.065(4) 0.071(4) -0.015(5) 0.018(5) -0.027(3)
C19 0.093(3) 0.094(3) 0.065(3) 0.007(3) -0.025(3) -0.023(3)
C20 0.056(3) 0.059(4) 0.085(4) 0.014(3) -0.014(3) -0.001(3)
C21 0.073(4) 0.050(3) 0.074(4) -0.002(3) 0.009(4) -0.015(3)
C22 0.049(3) 0.051(3) 0.050(3) 0.004(3) -0.008(3) -0.001(2)
C23 0.039(3) 0.051(3) 0.042(3) 0.008(3) 0.004(2) 0.008(2)
C24 0.041(3) 0.043(3) 0.056(3) -0.002(3) -0.003(3) 0.002(2)
N1 0.162(7) 0.141(6) 0.057(4) -0.015(6) -0.022(5) -0.017(4)
O7 0.226(10) 0.244(9) 0.091(5) 0.046(9) -0.020(6) -0.070(5)
C25 0.176(13) 0.296(19) 0.114(9) 0.005(14) -0.001(10) -0.042(12)
C26 0.197(14) 0.228(15) 0.192(13) -0.035(14) -0.023(13) 0.053(11)
C27 0.31(2) 0.160(11) 0.183(12) -0.016(15) -0.052(14) -0.039(9)
O8 0.101(4) 0.105(4) 0.061(3) -0.035(3) 0.016(3) -0.008(2)
N2 0.085(4) 0.087(4) 0.081(4) -0.016(4) 0.010(4) -0.025(3)
C28 0.075(4) 0.063(4) 0.056(4) -0.002(4) 0.004(3) -0.004(3)
C29 0.144(10) 0.231(12) 0.168(10) -0.063(10) 0.086(8) -0.114(9)
C30 0.104(6) 0.121(6) 0.143(7) -0.025(6) -0.018(6) -0.043(6)

loop_
_atom_type_symbol
_atom_type_description
_atom_type_scat_dispersion_real
_atom_type_scat_dispersion_imag
_atom_type_scat_source
C C 0.0033 0.0016 'International Tables Vol C Tables 4.2.6.8 and 6.1.1.4'
H H 0.0000 0.0000 'International Tables Vol C Tables 4.2.6.8 and 6.1.1.4'
N N 0.0061 0.0033 'International Tables Vol C Tables 4.2.6.8 and 6.1.1.4'
O O 0.0106 0.0060 'International Tables Vol C Tables 4.2.6.8 and 6.1.1.4'

loop_
_geom_angle_atom_site_label_1
_geom_angle_atom_site_label_2
_geom_angle_atom_site_label_3
_geom_angle_site_symmetry_1
_geom_angle_site_symmetry_3
_geom_angle
_geom_angle_publ_flag
C21 O2 H2A . . 109.5 ?
C23 O4 H4B . . 109.5 ?
C24 O5 H5A . . 109.5 ?
C15 C1 C2 . . 114.9(4) ?
C15 C1 C14 . . 107.4(3) ?
C2 C1 C14 . . 110.6(4) ?
C15 C1 C10 . . 108.0(4) ?
C2 C1 C10 . . 111.7(4) ?
C14 C1 C10 . . 103.5(4) ?
C3 C2 C1 . . 112.7(4) ?
C3 C2 H2B . . 109.0 ?
C1 C2 H2B . . 109.0 ?
C3 C2 H2C . . 109.0 ?
C1 C2 H2C . . 109.0 ?
H2B C2 H2C . . 107.8 ?
C2 C3 C4 . . 110.3(4) ?
C2 C3 H3A . . 109.6 ?
C4 C3 H3A . . 109.6 ?
C2 C3 H3B . . 109.6 ?
C4 C3 H3B . . 109.6 ?
H3A C3 H3B . . 108.1 ?
C3 C4 C9 . . 111.0(4) ?
C3 C4 C5 . . 114.5(4) ?
C9 C4 C5 . . 117.1(4) ?
C3 C4 H4A . . 104.2 ?
C9 C4 H4A . . 104.2 ?
C5 C4 H4A . . 104.2 ?
C20 C5 C21 . . 107.0(5) ?
C20 C5 C6 . . 111.1(5) ?
C21 C5 C6 . . 110.5(4) ?
C20 C5 C4 . . 114.8(4) ?
C21 C5 C4 . . 105.7(4) ?
C6 C5 C4 . . 107.7(4) ?
C7 C6 C5 . . 113.2(4) ?
C7 C6 H6A . . 108.9 ?
C5 C6 H6A . . 108.9 ?
C7 C6 H6B . . 108.9 ?
C5 C6 H6B . . 108.9 ?
H6A C6 H6B . . 107.8 ?
C6 C7 C8 . . 111.1(5) ?
C6 C7 H7A . . 109.4 ?
C8 C7 H7A . . 109.4 ?
C6 C7 H7B . . 109.4 ?
C8 C7 H7B . . 109.4 ?
H7A C7 H7B . . 108.0 ?
C7 C8 C9 . . 113.6(4) ?
C7 C8 H8A . . 108.8 ?
C9 C8 H8A . . 108.8 ?
C7 C8 H8B . . 108.8 ?
C9 C8 H8B . . 108.8 ?
H8A C8 H8B . . 107.7 ?
C8 C9 C4 . . 109.3(4) ?
C8 C9 C22 . . 108.5(4) ?
C4 C9 C22 . . 112.0(4) ?
C8 C9 C10 . . 108.2(4) ?
C4 C9 C10 . . 106.6(4) ?
C22 C9 C10 . . 112.1(4) ?
C11 C10 C9 . . 115.6(4) ?
C11 C10 C1 . . 108.9(3) ?
C9 C10 C1 . . 114.1(4) ?
C11 C10 H10A . . 105.8 ?
C9 C10 H10A . . 105.8 ?
C1 C10 H10A . . 105.8 ?
C10 C11 C12 . . 110.2(4) ?
C10 C11 H11A . . 109.6 ?
C12 C11 H11A . . 109.6 ?
C10 C11 H11B . . 109.6 ?
C12 C11 H11B . . 109.6 ?
H11A C11 H11B . . 108.1 ?
C16 C12 C11 . . 108.8(4) ?
C16 C12 C13 . . 107.8(4) ?
C11 C12 C13 . . 109.0(4) ?
C16 C12 H12A . . 110.4 ?
C11 C12 H12A . . 110.4 ?
C13 C12 H12A . . 110.4 ?
C24 C13 C12 . . 112.9(4) ?
C24 C13 C14 . . 111.8(4) ?
C12 C13 C14 . . 108.3(4) ?
C24 C13 H13A . . 107.9 ?
C12 C13 H13A . . 107.9 ?
C14 C13 H13A . . 107.9 ?
C23 C14 C13 . . 111.9(4) ?
C23 C14 C1 . . 111.8(4) ?
C13 C14 C1 . . 110.6(4) ?
C23 C14 H14A . . 107.4 ?
C13 C14 H14A . . 107.4 ?
C1 C14 H14A . . 107.4 ?
C16 C15 C1 . . 117.3(4) ?
C16 C15 H15A . . 121.4 ?
C1 C15 H15A . . 121.4 ?
C15 C16 C12 . . 112.5(4) ?
C15 C16 C17 . . 127.5(5) ?
C12 C16 C17 . . 120.0(5) ?
C16 C17 C19 . . 112.2(6) ?
C16 C17 C18 . . 109.1(5) ?
C19 C17 C18 . . 110.9(7) ?
C16 C17 H17A . . 108.2 ?
C19 C17 H17A . . 108.2 ?
C18 C17 H17A . . 108.2 ?
C17 C18 H18A . . 109.5 ?
C17 C18 H18B . . 109.5 ?
H18A C18 H18B . . 109.5 ?
C17 C18 H18C . . 109.5 ?
H18A C18 H18C . . 109.5 ?
H18B C18 H18C . . 109.5 ?
C17 C19 H19A . . 109.5 ?
C17 C19 H19B . . 109.5 ?
H19A C19 H19B . . 109.5 ?
C17 C19 H19C . . 109.5 ?
H19A C19 H19C . . 109.5 ?
H19B C19 H19C . . 109.5 ?
C5 C20 H20A . . 109.5 ?
C5 C20 H20B . . 109.5 ?
H20A C20 H20B . . 109.5 ?
C5 C20 H20C . . 109.5 ?
H20A C20 H20C . . 109.5 ?
H20B C20 H20C . . 109.5 ?
O1 C21 O2 . . 122.3(7) ?
O1 C21 C5 . . 126.7(7) ?
O2 C21 C5 . . 111.1(5) ?
C9 C22 H22A . . 109.5 ?
C9 C22 H22B . . 109.5 ?
H22A C22 H22B . . 109.5 ?
C9 C22 H22C . . 109.5 ?
H22A C22 H22C . . 109.5 ?
H22B C22 H22C . . 109.5 ?
O3 C23 O4 . . 123.9(5) ?
O3 C23 C14 . . 125.1(4) ?
O4 C23 C14 . . 111.0(5) ?
O6 C24 O5 . . 121.7(5) ?
O6 C24 C13 . . 124.7(5) ?
O5 C24 C13 . . 113.6(5) ?
C25 N1 C26 . . 123.9(12) ?
C25 N1 C27 . . 124.7(12) ?
C26 N1 C27 . . 109.8(9) ?
O7 C25 N1 . . 145.5(18) ?
O7 C25 H25A . . 107.2 ?
N1 C25 H25A . . 107.2 ?
N1 C26 H26A . . 109.5 ?
N1 C26 H26B . . 109.5 ?
H26A C26 H26B . . 109.5 ?
N1 C26 H26C . . 109.5 ?
H26A C26 H26C . . 109.5 ?
H26B C26 H26C . . 109.5 ?
N1 C27 H27A . . 109.5 ?
N1 C27 H27B . . 109.5 ?
H27A C27 H27B . . 109.5 ?
N1 C27 H27C . . 109.5 ?
H27A C27 H27C . . 109.5 ?
H27B C27 H27C . . 109.5 ?
C28 N2 C30 . . 120.5(7) ?
C28 N2 C29 . . 121.0(7) ?
C30 N2 C29 . . 118.0(7) ?
O8 C28 N2 . . 124.9(6) ?
O8 C28 H28A . . 117.6 ?
N2 C28 H28A . . 117.6 ?
N2 C29 H29A . . 109.5 ?
N2 C29 H29B . . 109.5 ?
H29A C29 H29B . . 109.5 ?
N2 C29 H29C . . 109.5 ?
H29A C29 H29C . . 109.5 ?
H29B C29 H29C . . 109.5 ?
N2 C30 H30A . . 109.5 ?
N2 C30 H30B . . 109.5 ?
H30A C30 H30B . . 109.5 ?
N2 C30 H30C . . 109.5 ?
H30A C30 H30C . . 109.5 ?
H30B C30 H30C . . 109.5 ?

loop_
_geom_bond_atom_site_label_1
_geom_bond_atom_site_label_2
_geom_bond_site_symmetry_2
_geom_bond_distance
_geom_bond_publ_flag
O1 C21 . 1.174(7) ?
O2 C21 . 1.343(8) ?
O2 H2A . 0.8200 ?
O3 C23 . 1.209(6) ?
O4 C23 . 1.317(6) ?
O4 H4B . 0.8200 ?
O5 C24 . 1.317(6) ?
O5 H5A . 0.8200 ?
O6 C24 . 1.213(6) ?
C1 C15 . 1.496(6) ?
C1 C2 . 1.537(6) ?
C1 C14 . 1.568(6) ?
C1 C10 . 1.581(6) ?
C2 C3 . 1.486(7) ?
C2 H2B . 0.9700 ?
C2 H2C . 0.9700 ?
C3 C4 . 1.531(6) ?
C3 H3A . 0.9700 ?
C3 H3B . 0.9700 ?
C4 C9 . 1.547(6) ?
C4 C5 . 1.562(6) ?
C4 H4A . 0.9800 ?
C5 C20 . 1.520(7) ?
C5 C21 . 1.527(8) ?
C5 C6 . 1.549(7) ?
C6 C7 . 1.501(8) ?
C6 H6A . 0.9700 ?
C6 H6B . 0.9700 ?
C7 C8 . 1.527(7) ?
C7 H7A . 0.9700 ?
C7 H7B . 0.9700 ?
C8 C9 . 1.533(6) ?
C8 H8A . 0.9700 ?
C8 H8B . 0.9700 ?
C9 C22 . 1.569(6) ?
C9 C10 . 1.570(6) ?
C10 C11 . 1.535(6) ?
C10 H10A . 0.9800 ?
C11 C12 . 1.537(7) ?
C11 H11A . 0.9700 ?
C11 H11B . 0.9700 ?
C12 C16 . 1.498(7) ?
C12 C13 . 1.542(7) ?
C12 H12A . 0.9800 ?
C13 C24 . 1.496(7) ?
C13 C14 . 1.543(7) ?
C13 H13A . 0.9800 ?
C14 C23 . 1.511(7) ?
C14 H14A . 0.9800 ?
C15 C16 . 1.321(7) ?
C15 H15A . 0.9300 ?
C16 C17 . 1.511(7) ?
C17 C19 . 1.529(9) ?
C17 C18 . 1.536(9) ?
C17 H17A . 0.9800 ?
C18 H18A . 0.9600 ?
C18 H18B . 0.9600 ?
C18 H18C . 0.9600 ?
C19 H19A . 0.9600 ?
C19 H19B . 0.9600 ?
C19 H19C . 0.9600 ?
C20 H20A . 0.9600 ?
C20 H20B . 0.9600 ?
C20 H20C . 0.9600 ?
C22 H22A . 0.9600 ?
C22 H22B . 0.9600 ?
C22 H22C . 0.9600 ?
N1 C25 . 1.284(13) ?
N1 C26 . 1.385(13) ?
N1 C27 . 1.399(12) ?
O7 C25 . 1.085(14) ?
C25 H25A . 0.9300 ?
C26 H26A . 0.9600 ?
C26 H26B . 0.9600 ?
C26 H26C . 0.9600 ?
C27 H27A . 0.9600 ?
C27 H27B . 0.9600 ?
C27 H27C . 0.9600 ?
O8 C28 . 1.215(7) ?
N2 C28 . 1.331(9) ?
N2 C30 . 1.404(9) ?
N2 C29 . 1.436(9) ?
C28 H28A . 0.9300 ?
C29 H29A . 0.9600 ?
C29 H29B . 0.9600 ?
C29 H29C . 0.9600 ?
C30 H30A . 0.9600 ?
C30 H30B . 0.9600 ?
C30 H30C . 0.9600 ?

loop_
_geom_hbond_atom_site_label_D
_geom_hbond_atom_site_label_H
_geom_hbond_atom_site_label_A
_geom_hbond_site_symmetry_A
_geom_hbond_distance_DH
_geom_hbond_distance_HA
_geom_hbond_distance_DA
_geom_hbond_angle_DHA
O2 H2A O7 4 0.82 1.85 2.653(8) 167.5
O4 H4B O8 1_655 0.82 1.74 2.549(6) 167.7
O5 H5A O3 1_455 0.82 1.96 2.781(5) 175.6

loop_
_geom_torsion_atom_site_label_1
_geom_torsion_atom_site_label_2
_geom_torsion_atom_site_label_3
_geom_torsion_atom_site_label_4
_geom_torsion_site_symmetry_1
_geom_torsion_site_symmetry_2
_geom_torsion_site_symmetry_3
_geom_torsion_site_symmetry_4
_geom_torsion
_geom_torsion_publ_flag
C15 C1 C2 C3 . . . . 74.5(5) ?
C14 C1 C2 C3 . . . . -163.6(4) ?
C10 C1 C2 C3 . . . . -49.0(5) ?
C1 C2 C3 C4 . . . . 57.9(5) ?
C2 C3 C4 C9 . . . . -65.1(5) ?
C2 C3 C4 C5 . . . . 159.6(4) ?
C3 C4 C5 C20 . . . . 58.3(6) ?
C9 C4 C5 C20 . . . . -74.1(6) ?
C3 C4 C5 C21 . . . . -59.3(6) ?
C9 C4 C5 C21 . . . . 168.3(4) ?
C3 C4 C5 C6 . . . . -177.4(4) ?
C9 C4 C5 C6 . . . . 50.2(6) ?
C20 C5 C6 C7 . . . . 72.7(6) ?
C21 C5 C6 C7 . . . . -168.8(5) ?
C4 C5 C6 C7 . . . . -53.8(6) ?
C5 C6 C7 C8 . . . . 58.7(6) ?
C6 C7 C8 C9 . . . . -56.7(6) ?
C7 C8 C9 C4 . . . . 50.2(6) ?
C7 C8 C9 C22 . . . . -72.2(5) ?
C7 C8 C9 C10 . . . . 165.9(4) ?
C3 C4 C9 C8 . . . . 177.1(4) ?
C5 C4 C9 C8 . . . . -48.9(5) ?
C3 C4 C9 C22 . . . . -62.6(5) ?
C5 C4 C9 C22 . . . . 71.4(5) ?
C3 C4 C9 C10 . . . . 60.3(5) ?
C5 C4 C9 C10 . . . . -165.6(4) ?
C8 C9 C10 C11 . . . . 63.0(5) ?
C4 C9 C10 C11 . . . . -179.6(4) ?
C22 C9 C10 C11 . . . . -56.7(5) ?
C8 C9 C10 C1 . . . . -169.6(4) ?
C4 C9 C10 C1 . . . . -52.1(5) ?
C22 C9 C10 C1 . . . . 70.8(5) ?
C15 C1 C10 C11 . . . . 50.7(5) ?
C2 C1 C10 C11 . . . . 178.0(4) ?
C14 C1 C10 C11 . . . . -63.1(5) ?
C15 C1 C10 C9 . . . . -80.1(5) ?
C2 C1 C10 C9 . . . . 47.2(5) ?
C14 C1 C10 C9 . . . . 166.1(4) ?
C9 C10 C11 C12 . . . . 132.6(4) ?
C1 C10 C11 C12 . . . . 2.6(5) ?
C10 C11 C12 C16 . . . . -57.0(5) ?
C10 C11 C12 C13 . . . . 60.4(5) ?
C16 C12 C13 C24 . . . . -176.1(4) ?
C11 C12 C13 C24 . . . . 65.9(5) ?
C16 C12 C13 C14 . . . . 59.5(5) ?
C11 C12 C13 C14 . . . . -58.5(5) ?
C24 C13 C14 C23 . . . . 104.6(5) ?
C12 C13 C14 C23 . . . . -130.4(4) ?
C24 C13 C14 C1 . . . . -130.0(4) ?
C12 C13 C14 C1 . . . . -5.0(5) ?
C15 C1 C14 C23 . . . . 76.2(5) ?
C2 C1 C14 C23 . . . . -49.9(5) ?
C10 C1 C14 C23 . . . . -169.6(4) ?
C15 C1 C14 C13 . . . . -49.2(5) ?
C2 C1 C14 C13 . . . . -175.3(4) ?
C10 C1 C14 C13 . . . . 65.0(4) ?
C2 C1 C15 C16 . . . . 178.8(4) ?
C14 C1 C15 C16 . . . . 55.3(5) ?
C10 C1 C15 C16 . . . . -55.8(5) ?
C1 C15 C16 C12 . . . . 0.1(6) ?
C1 C15 C16 C17 . . . . -178.0(5) ?
C11 C12 C16 C15 . . . . 58.1(5) ?
C13 C12 C16 C15 . . . . -59.9(6) ?
C11 C12 C16 C17 . . . . -123.6(5) ?
C13 C12 C16 C17 . . . . 118.4(5) ?
C15 C16 C17 C19 . . . . -12.9(9) ?
C12 C16 C17 C19 . . . . 169.1(6) ?
C15 C16 C17 C18 . . . . 110.4(7) ?
C12 C16 C17 C18 . . . . -67.6(8) ?
C20 C5 C21 O1 . . . . -4.4(8) ?
C6 C5 C21 O1 . . . . -125.5(7) ?
C4 C5 C21 O1 . . . . 118.3(7) ?
C20 C5 C21 O2 . . . . 176.4(5) ?
C6 C5 C21 O2 . . . . 55.3(6) ?
C4 C5 C21 O2 . . . . -60.9(6) ?
C13 C14 C23 O3 . . . . 43.9(6) ?
C1 C14 C23 O3 . . . . -80.8(6) ?
C13 C14 C23 O4 . . . . -137.1(4) ?
C1 C14 C23 O4 . . . . 98.2(5) ?
C12 C13 C24 O6 . . . . -110.1(6) ?
C14 C13 C24 O6 . . . . 12.2(7) ?
C12 C13 C24 O5 . . . . 68.2(6) ?
C14 C13 C24 O5 . . . . -169.5(4) ?
C26 N1 C25 O7 . . . . -84(3) ?
C27 N1 C25 O7 . . . . 112(3) ?
C30 N2 C28 O8 . . . . -175.9(7) ?
C29 N2 C28 O8 . . . . -4.6(12) ?

loop_
_cod_related_entry_id
_cod_related_entry_database
_cod_related_entry_code
1 ChemSpider 30656082
